data_7704294
loop_
_publ_author_name
'Zhang, Qiuyue'
'Zhang, Randi'
'Han, Mingyang'
'Yang, Wenhong'
'Liang, Tongling'
'Sun, Wen-Hua'

_publ_section_title
;
 4,4'-Difluorobenzhydryl-modified bis(imino)-pyridyliron(ii) chlorides as
 thermally stable precatalysts for strictly linear polyethylenes with
 narrow dispersities.
;
_journal_issue 22
_journal_name_full 'Dalton transactions (Cambridge, England : 2003)'
_journal_page_first 7384
_journal_page_last 7396
_journal_paper_doi 10.1039/d0dt01344g
_journal_volume 49
_journal_year 2020
_chemical_formula_moiety 'C81 H67 Cl2 F8 Fe N3'
_chemical_formula_sum 'C81 H67 Cl2 F8 Fe N3'
_chemical_formula_weight 1361.12
_space_group_crystal_system monoclinic
_space_group_IT_number 14
_space_group_name_Hall '-P 2ybc'
_space_group_name_H-M_alt 'P 1 21/c 1'
_atom_sites_solution_hydrogens geom
_atom_sites_solution_primary iterative
_audit_creation_date 2018-08-11
_audit_creation_method
;
Olex2 1.2
(compiled 2018.05.29 svn.r3508 for OlexSys, GUI svn.r5506)
;
_audit_update_record
;
2020-01-09 deposited with the CCDC.	2020-05-04 downloaded from the CCDC.
;
_cell_angle_alpha 90
_cell_angle_beta 100.806(5)
_cell_angle_gamma 90
_cell_formula_units_Z 4
_cell_length_a 15.8334(10)
_cell_length_b 16.7550(7)
_cell_length_c 28.0601(12)
_cell_measurement_reflns_used 7683
_cell_measurement_temperature 173.1500
_cell_measurement_theta_max 31.1690
_cell_measurement_theta_min 1.7740
_cell_volume 7312.0(6)
_computing_molecular_graphics 'Olex2 (Dolomanov et al., 2009)'
_computing_publication_material 'Olex2 (Dolomanov et al., 2009)'
_computing_structure_refinement 'ShelXL (Sheldrick, 2015)'
_computing_structure_solution 'olex2.solve (Bourhis et al., 2015)'
_diffrn_ambient_temperature 173.1500
_diffrn_measured_fraction_theta_full 0.998
_diffrn_measured_fraction_theta_max 0.903
_diffrn_measurement_device_type 'dtrek-CrysAlisPro-abstract goniometer imported rigaku-d*trek images'
_diffrn_radiation_type MoK\a
_diffrn_radiation_wavelength 0.71073
_diffrn_reflns_av_R_equivalents 0.1513
_diffrn_reflns_av_unetI/netI 0.2916
_diffrn_reflns_Laue_measured_fraction_full 0.998
_diffrn_reflns_Laue_measured_fraction_max 0.903
_diffrn_reflns_limit_h_max 23
_diffrn_reflns_limit_h_min -21
_diffrn_reflns_limit_k_max 24
_diffrn_reflns_limit_k_min -23
_diffrn_reflns_limit_l_max 39
_diffrn_reflns_limit_l_min -41
_diffrn_reflns_number 57774
_diffrn_reflns_point_group_measured_fraction_full 0.998
_diffrn_reflns_point_group_measured_fraction_max 0.903
_diffrn_reflns_theta_full 25.242
_diffrn_reflns_theta_max 31.524
_diffrn_reflns_theta_min 1.787
_exptl_absorpt_coefficient_mu 0.344
_exptl_crystal_colour blue
_exptl_crystal_density_diffrn 1.236
_exptl_crystal_description block
_exptl_crystal_F_000 2824
_exptl_crystal_size_max 0.324
_exptl_crystal_size_mid 0.083
_exptl_crystal_size_min 0.033
_refine_diff_density_max 0.526
_refine_diff_density_min -0.561
_refine_diff_density_rms 0.074
_refine_ls_extinction_method none
_refine_ls_goodness_of_fit_ref 0.942
_refine_ls_hydrogen_treatment constr
_refine_ls_matrix_type full
_refine_ls_number_parameters 864
_refine_ls_number_reflns 22020
_refine_ls_number_restraints 0
_refine_ls_restrained_S_all 0.942
_refine_ls_R_factor_all 0.2665
_refine_ls_R_factor_gt 0.0982
_refine_ls_shift/su_max 0.000
_refine_ls_shift/su_mean 0.000
_refine_ls_structure_factor_coef Fsqd
_refine_ls_weighting_details 'w=1/[\s^2^(Fo^2^)+(0.0647P)^2^] where P=(Fo^2^+2Fc^2^)/3'
_refine_ls_weighting_scheme calc
_refine_ls_wR_factor_gt 0.1744
_refine_ls_wR_factor_ref 0.2417
_reflns_Friedel_coverage 0.000
_reflns_number_gt 7071
_reflns_number_total 22020
_reflns_threshold_expression 'I > 2\s(I)'
_cod_data_source_file d0dt01344g2.cif
_cod_data_source_block Fe6
_cod_depositor_comments 'Adding full bibliography for 7704293--7704294.cif.'
_cod_database_code 7704294
_shelx_shelxl_version_number 2017/1
_shelx_space_group_comment
;
The symmetry employed for this shelxl refinement is uniquely defined
by the following loop, which should always be used as a source of
symmetry information in preference to the above space-group names.
They are only intended as comments.
;
_olex2_refinement_description
;
1. Fixed Uiso
 At 1.2 times of:
  All C(H) groups
 At 1.5 times of:
  All C(H,H,H) groups
2.a Ternary CH refined with riding coordinates:
 C29(H29), C12(H12), C69(H69), C56(H56)
2.b Aromatic/amide H refined with riding coordinates:
 C27(H27), C41(H41), C37(H37), C4(H4), C38(H38), C20(H20), C25(H25), C5(H5),
 C6(H6), C24(H24), C15(H15), C14(H14), C50(H50), C23(H23), C68(H68), C31(H31),
 C18(H18), C40(H40), C35(H35), C21(H21), C75(H75), C48(H48), C32(H32), C58(H58),
  C34(H34), C81(H81), C77(H77), C67(H67), C17(H17), C80(H80), C71(H71),
 C64(H64), C74(H74), C65(H65), C72(H72), C78(H78), C62(H62), C59(H59), C61(H61)
2.c Idealised Me refined as rotating group:
 C1(H1a,H1b,H1c), C9(H9a,H9b,H9c), C53(H53a,H53b,H53c), C43(H43a,H43b,H43c),
 C44(H44a,H44b,H44c), C45(H45a,H45b,H45c), C54(H54a,H54b,H54c), C55(H55a,H55b,
 H55c)
;
_olex2_submission_special_instructions 'No special instructions were received'

loop_
_space_group_symop_operation_xyz
'x, y, z'
'-x, y+1/2, -z+1/2'
'-x, -y, -z'
'x, -y-1/2, z-1/2'

loop_
_atom_site_label
_atom_site_type_symbol
_atom_site_fract_x
_atom_site_fract_y
_atom_site_fract_z
_atom_site_U_iso_or_equiv
_atom_site_adp_type
_atom_site_occupancy
_atom_site_site_symmetry_order
_atom_site_calc_flag
_atom_site_refinement_flags_posn
_atom_site_refinement_flags_adp
_atom_site_refinement_flags_occupancy
_atom_site_disorder_assembly
_atom_site_disorder_group
Fe1 Fe 0.61279(4) 0.75459(4) 0.35565(2) 0.0353(2) Uani 1 1 d . . . . .
Cl1 Cl 0.58389(8) 0.70520(7) 0.27719(4) 0.0433(3) Uani 1 1 d . . . . .
Cl2 Cl 0.67598(9) 0.67408(7) 0.41544(4) 0.0519(4) Uani 1 1 d . . . . .
F2 F 0.58044(19) 0.30562(16) 0.31257(11) 0.0611(9) Uani 1 1 d . . . . .
F4 F 0.6350(2) 0.80547(18) 0.66680(10) 0.0752(10) Uani 1 1 d . . . . .
N2 N 0.5620(3) 0.8654(2) 0.33407(12) 0.0352(9) Uani 1 1 d . . . . .
N1 N 0.4798(2) 0.7556(2) 0.36968(12) 0.0310(9) Uani 1 1 d . . . . .
F3 F 0.2573(2) 1.04918(19) 0.42186(14) 0.0887(12) Uani 1 1 d . . . . .
N3 N 0.7244(2) 0.8314(2) 0.35186(13) 0.0366(10) Uani 1 1 d . . . . .
F1 F 0.1108(2) 0.6665(2) 0.19246(13) 0.0917(12) Uani 1 1 d . . . . .
F7 F 0.9003(2) 0.9725(2) 0.14270(13) 0.0943(12) Uani 1 1 d . . . . .
F5 F 0.9593(2) 0.7419(2) 0.63820(11) 0.0982(13) Uani 1 1 d . . . . .
F6 F 0.7500(3) 1.1798(2) 0.42398(15) 0.1095(14) Uani 1 1 d . . . . .
C7 C 0.6140(3) 0.9232(3) 0.32295(15) 0.0385(12) Uani 1 1 d . . . . .
C2 C 0.4302(3) 0.8100(3) 0.34650(15) 0.0344(11) Uani 1 1 d . . . . .
F8 F 0.8461(3) 0.4383(2) 0.21517(15) 0.1191(16) Uani 1 1 d . . . . .
C27 C 0.3833(3) 0.5683(3) 0.40736(15) 0.0349(12) Uani 1 1 d . . . . .
H27 H 0.363427 0.519352 0.394120 0.042 Uiso 1 1 calc R . . . .
C3 C 0.4767(3) 0.8761(3) 0.32750(15) 0.0353(11) Uani 1 1 d . . . . .
C29 C 0.4190(3) 0.6033(3) 0.32522(15) 0.0354(12) Uani 1 1 d . . . . .
H29 H 0.460331 0.641148 0.315962 0.043 Uiso 1 1 calc R . . . .
C8 C 0.7063(3) 0.9008(3) 0.33273(16) 0.0402(12) Uani 1 1 d . . . . .
C28 C 0.4144(3) 0.6233(3) 0.37756(15) 0.0340(11) Uani 1 1 d . . . . .
C36 C 0.4582(3) 0.5209(3) 0.32172(15) 0.0361(12) Uani 1 1 d . . . . .
C10 C 0.4436(3) 0.6965(3) 0.39748(15) 0.0313(11) Uani 1 1 d . . . . .
C41 C 0.5468(3) 0.5151(3) 0.33418(16) 0.0410(12) Uani 1 1 d . . . . .
H41 H 0.578803 0.560506 0.344554 0.049 Uiso 1 1 calc R . . . .
C37 C 0.4117(3) 0.4531(3) 0.30600(15) 0.0349(11) Uani 1 1 d . . . . .
H37 H 0.352211 0.456112 0.297047 0.042 Uiso 1 1 calc R . . . .
C12 C 0.4854(3) 0.7903(3) 0.46809(15) 0.0376(12) Uani 1 1 d . . . . .
H12 H 0.532981 0.802060 0.451301 0.045 Uiso 1 1 calc R . . . .
C19 C 0.5253(3) 0.7882(2) 0.52249(16) 0.0363(12) Uani 1 1 d . . . . .
C11 C 0.4469(3) 0.7127(2) 0.44680(16) 0.0358(11) Uani 1 1 d . . . . .
C4 C 0.4403(3) 0.9468(3) 0.30826(16) 0.0399(12) Uani 1 1 d . . . . .
H4 H 0.380953 0.953610 0.302754 0.048 Uiso 1 1 calc R . . . .
C42 C 0.3432(3) 0.5209(3) 0.48648(17) 0.0392(12) Uani 1 1 d . . . . .
C39 C 0.5391(4) 0.3770(3) 0.31583(17) 0.0474(14) Uani 1 1 d . . . . .
C30 C 0.3338(3) 0.6192(3) 0.29029(16) 0.0397(12) Uani 1 1 d . . . . .
C26 C 0.3806(3) 0.5828(3) 0.45602(15) 0.0363(12) Uani 1 1 d . . . . .
C38 C 0.4528(3) 0.3802(3) 0.30335(17) 0.0430(13) Uani 1 1 d . . . . .
H38 H 0.421122 0.334510 0.293152 0.052 Uiso 1 1 calc R . . . .
C20 C 0.6122(4) 0.7815(3) 0.53738(18) 0.0488(14) Uani 1 1 d . . . . .
H20 H 0.646932 0.773987 0.514443 0.059 Uiso 1 1 calc R . . . .
C25 C 0.4130(3) 0.6551(3) 0.47435(16) 0.0391(12) Uani 1 1 d . . . . .
H25 H 0.412427 0.666353 0.506732 0.047 Uiso 1 1 calc R . . . .
C5 C 0.4931(4) 1.0078(3) 0.29719(17) 0.0471(14) Uani 1 1 d . . . . .
H5 H 0.469666 1.056001 0.284611 0.056 Uiso 1 1 calc R . . . .
C49 C 0.9839(3) 0.7540(3) 0.39289(18) 0.0451(13) Uani 1 1 d . . . . .
C63 C 0.8363(3) 0.8169(3) 0.24410(17) 0.0403(12) Uani 1 1 d . . . . .
C6 C 0.5805(4) 0.9957(3) 0.30515(16) 0.0430(13) Uani 1 1 d . . . . .
H6 H 0.616824 1.036215 0.298594 0.052 Uiso 1 1 calc R . . . .
C24 C 0.4742(3) 0.7970(3) 0.55772(17) 0.0447(13) Uani 1 1 d . . . . .
H24 H 0.414817 0.800765 0.548306 0.054 Uiso 1 1 calc R . . . .
C69 C 0.8088(3) 0.8503(3) 0.45118(16) 0.0456(13) Uani 1 1 d . . . . .
H69 H 0.751175 0.826700 0.444486 0.055 Uiso 1 1 calc R . . . .
C1 C 0.3353(3) 0.8130(3) 0.33855(17) 0.0449(13) Uani 1 1 d . . . . .
H1A H 0.312248 0.809622 0.304431 0.067 Uiso 1 1 calc GR . . . .
H1B H 0.317515 0.862315 0.351062 0.067 Uiso 1 1 calc GR . . . .
H1C H 0.314356 0.769069 0.354989 0.067 Uiso 1 1 calc GR . . . .
C51 C 0.8553(3) 0.8153(3) 0.41290(16) 0.0400(12) Uani 1 1 d . . . . .
C15 C 0.3983(4) 0.9982(3) 0.4334(2) 0.0593(16) Uani 1 1 d . . . . .
H15 H 0.419224 1.047438 0.425678 0.071 Uiso 1 1 calc R . . . .
C14 C 0.4524(4) 0.9340(3) 0.44500(17) 0.0494(14) Uani 1 1 d . . . . .
H14 H 0.510841 0.940625 0.445381 0.059 Uiso 1 1 calc R . . . .
C50 C 0.9405(3) 0.7903(3) 0.42547(17) 0.0431(13) Uani 1 1 d . . . . .
H50 H 0.969442 0.798310 0.457143 0.052 Uiso 1 1 calc R . . . .
C76 C 0.7947(4) 0.9399(3) 0.44447(17) 0.0499(14) Uani 1 1 d . . . . .
C23 C 0.5112(4) 0.8003(3) 0.60661(18) 0.0534(15) Uani 1 1 d . . . . .
H23 H 0.477370 0.804472 0.630228 0.064 Uiso 1 1 calc R . . . .
C56 C 0.8099(3) 0.7545(3) 0.27804(16) 0.0450(13) Uani 1 1 d . . . . .
H56 H 0.748087 0.760888 0.276968 0.054 Uiso 1 1 calc R . . . .
C68 C 0.7804(4) 0.8321(3) 0.20045(19) 0.0562(15) Uani 1 1 d . . . . .
H68 H 0.727382 0.806492 0.194095 0.067 Uiso 1 1 calc R . . . .
C47 C 0.8551(3) 0.7664(3) 0.33114(16) 0.0386(12) Uani 1 1 d . . . . .
C9 C 0.7707(3) 0.9600(3) 0.32062(18) 0.0536(15) Uani 1 1 d . . . . .
H9A H 0.827459 0.937874 0.328961 0.080 Uiso 1 1 calc GR . . . .
H9B H 0.767652 1.008241 0.338666 0.080 Uiso 1 1 calc GR . . . .
H9C H 0.757909 0.971562 0.286523 0.080 Uiso 1 1 calc GR . . . .
C70 C 0.8480(3) 0.8241(3) 0.50244(18) 0.0474(13) Uani 1 1 d . . . . .
C22 C 0.5976(4) 0.7971(3) 0.61889(18) 0.0521(15) Uani 1 1 d . . . . .
C31 C 0.2547(4) 0.5948(3) 0.29887(18) 0.0484(14) Uani 1 1 d . . . . .
H31 H 0.252140 0.567214 0.327340 0.058 Uiso 1 1 calc R . . . .
C13 C 0.4225(3) 0.8594(3) 0.45618(16) 0.0401(12) Uani 1 1 d . . . . .
C18 C 0.3369(4) 0.8522(3) 0.45678(17) 0.0494(14) Uani 1 1 d . . . . .
H18 H 0.315422 0.803150 0.464397 0.059 Uiso 1 1 calc R . . . .
C57 C 0.8239(3) 0.6707(3) 0.26112(18) 0.0442(13) Uani 1 1 d . . . . .
C46 C 0.8129(3) 0.8056(3) 0.36428(16) 0.0381(12) Uani 1 1 d . . . . .
C16 C 0.3136(5) 0.9872(3) 0.43367(19) 0.0584(17) Uani 1 1 d . . . . .
C40 C 0.5889(3) 0.4428(3) 0.33150(17) 0.0470(13) Uani 1 1 d . . . . .
H40 H 0.648417 0.439061 0.339971 0.056 Uiso 1 1 calc R . . . .
C35 C 0.3362(3) 0.6625(3) 0.24824(17) 0.0460(13) Uani 1 1 d . . . . .
H35 H 0.388679 0.680850 0.242296 0.055 Uiso 1 1 calc R . . . .
C33 C 0.1855(4) 0.6520(3) 0.2252(2) 0.0571(16) Uani 1 1 d . . . . .
C21 C 0.6496(4) 0.7859(3) 0.58613(19) 0.0499(14) Uani 1 1 d . . . . .
H21 H 0.708778 0.781174 0.596129 0.060 Uiso 1 1 calc R . . . .
C75 C 0.8915(3) 0.8752(4) 0.53738(19) 0.0620(16) Uani 1 1 d . . . . .
H75 H 0.896215 0.928945 0.529917 0.074 Uiso 1 1 calc R . . . .
C48 C 0.9389(3) 0.7417(3) 0.34600(17) 0.0450(13) Uani 1 1 d . . . . .
H48 H 0.966336 0.715871 0.323825 0.054 Uiso 1 1 calc R . . . .
C32 C 0.1786(4) 0.6101(3) 0.26624(19) 0.0546(15) Uani 1 1 d . . . . .
H32 H 0.125637 0.592727 0.272046 0.066 Uiso 1 1 calc R . . . .
C58 C 0.7833(4) 0.6078(3) 0.2791(2) 0.0665(17) Uani 1 1 d . . . . .
H58 H 0.749248 0.618573 0.301968 0.080 Uiso 1 1 calc R . . . .
C34 C 0.2618(4) 0.6786(3) 0.21509(18) 0.0546(15) Uani 1 1 d . . . . .
H34 H 0.263618 0.706782 0.186748 0.065 Uiso 1 1 calc R . . . .
C81 C 0.7120(4) 0.9695(4) 0.44045(18) 0.0596(16) Uani 1 1 d . . . . .
H81 H 0.666831 0.935014 0.442552 0.072 Uiso 1 1 calc R . . . .
C77 C 0.8618(4) 0.9918(4) 0.44157(19) 0.0601(16) Uani 1 1 d . . . . .
H77 H 0.917309 0.971859 0.444045 0.072 Uiso 1 1 calc R . . . .
C67 C 0.8015(4) 0.8840(3) 0.1664(2) 0.0577(16) Uani 1 1 d . . . . .
H67 H 0.763622 0.892963 0.137327 0.069 Uiso 1 1 calc R . . . .
C17 C 0.2808(4) 0.9170(3) 0.44618(19) 0.0600(16) Uani 1 1 d . . . . .
H17 H 0.222830 0.912110 0.447650 0.072 Uiso 1 1 calc R . . . .
C80 C 0.6964(4) 1.0506(4) 0.4333(2) 0.0705(18) Uani 1 1 d . . . . .
H80 H 0.641061 1.071062 0.430236 0.085 Uiso 1 1 calc R . . . .
C66 C 0.8776(4) 0.9214(3) 0.1762(2) 0.0628(17) Uani 1 1 d . . . . .
C60 C 0.8398(5) 0.5154(4) 0.2306(2) 0.080(2) Uani 1 1 d . . . . .
C53 C 1.1171(4) 0.7437(4) 0.4591(2) 0.0740(19) Uani 1 1 d . . . . .
H53A H 1.115309 0.799444 0.466716 0.111 Uiso 1 1 calc GR . . . .
H53B H 1.175710 0.725693 0.465281 0.111 Uiso 1 1 calc GR . . . .
H53C H 1.084831 0.714028 0.478809 0.111 Uiso 1 1 calc GR . . . .
C71 C 0.8432(3) 0.7442(4) 0.51463(18) 0.0609(16) Uani 1 1 d . . . . .
H71 H 0.814619 0.708593 0.491732 0.073 Uiso 1 1 calc R . . . .
C64 C 0.9122(4) 0.8573(3) 0.25200(19) 0.0539(15) Uani 1 1 d . . . . .
H64 H 0.949854 0.849731 0.281321 0.065 Uiso 1 1 calc R . . . .
C79 C 0.7648(6) 1.0998(4) 0.4309(2) 0.074(2) Uani 1 1 d . . . . .
C74 C 0.9284(4) 0.8478(4) 0.5836(2) 0.0730(19) Uani 1 1 d . . . . .
H74 H 0.956747 0.882684 0.607078 0.088 Uiso 1 1 calc R . . . .
C65 C 0.9361(4) 0.9096(3) 0.2182(2) 0.0612(16) Uani 1 1 d . . . . .
H65 H 0.989151 0.935263 0.223952 0.073 Uiso 1 1 calc R . . . .
C72 C 0.8803(4) 0.7165(4) 0.5603(2) 0.0654(17) Uani 1 1 d . . . . .
H72 H 0.876714 0.662884 0.568129 0.078 Uiso 1 1 calc R . . . .
C78 C 0.8471(5) 1.0730(4) 0.4350(2) 0.077(2) Uani 1 1 d . . . . .
H78 H 0.892070 1.108040 0.433547 0.093 Uiso 1 1 calc R . . . .
C62 C 0.8751(4) 0.6511(3) 0.2279(2) 0.0722(18) Uani 1 1 d . . . . .
H62 H 0.905937 0.691262 0.215927 0.087 Uiso 1 1 calc R . . . .
C73 C 0.9220(4) 0.7694(5) 0.5934(2) 0.0732(19) Uani 1 1 d . . . . .
C59 C 0.7909(4) 0.5290(4) 0.2648(2) 0.0767(19) Uani 1 1 d . . . . .
H59 H 0.763700 0.487550 0.278075 0.092 Uiso 1 1 calc R . . . .
C52 C 1.0775(4) 0.7306(4) 0.4047(2) 0.0735(19) Uani 1 1 d . . . . .
C43 C 0.3762(5) 0.4363(4) 0.4759(2) 0.107(3) Uani 1 1 d . . . . .
H43A H 0.354861 0.422618 0.442634 0.161 Uiso 1 1 calc GR . . . .
H43B H 0.356135 0.397957 0.496657 0.161 Uiso 1 1 calc GR . . . .
H43C H 0.437915 0.436284 0.482007 0.161 Uiso 1 1 calc GR . . . .
C44 C 0.2491(4) 0.5156(5) 0.4715(3) 0.130(3) Uani 1 1 d . . . . .
H44A H 0.223246 0.563654 0.480673 0.195 Uiso 1 1 calc GR . . . .
H44B H 0.228250 0.470748 0.487209 0.195 Uiso 1 1 calc GR . . . .
H44C H 0.234544 0.508927 0.436989 0.195 Uiso 1 1 calc GR . . . .
C61 C 0.8817(5) 0.5733(4) 0.2120(2) 0.099(3) Uani 1 1 d . . . . .
H61 H 0.914748 0.561741 0.188703 0.119 Uiso 1 1 calc R . . . .
C45 C 0.3701(5) 0.5339(4) 0.5395(2) 0.126(4) Uani 1 1 d . . . . .
H45A H 0.431766 0.533109 0.547968 0.189 Uiso 1 1 calc GR . . . .
H45B H 0.346929 0.492254 0.556744 0.189 Uiso 1 1 calc GR . . . .
H45C H 0.349140 0.584603 0.548087 0.189 Uiso 1 1 calc GR . . . .
C54 C 1.1280(4) 0.7848(6) 0.3737(2) 0.148(4) Uani 1 1 d . . . . .
H54A H 1.108625 0.773711 0.339875 0.221 Uiso 1 1 calc GR . . . .
H54B H 1.188395 0.773815 0.382467 0.221 Uiso 1 1 calc GR . . . .
H54C H 1.117681 0.839970 0.379958 0.221 Uiso 1 1 calc GR . . . .
C55 C 1.0900(5) 0.6457(5) 0.3932(3) 0.170(5) Uani 1 1 d . . . . .
H55A H 1.063051 0.612463 0.413837 0.255 Uiso 1 1 calc GR . . . .
H55B H 1.150444 0.634070 0.398413 0.255 Uiso 1 1 calc GR . . . .
H55C H 1.064810 0.635599 0.359898 0.255 Uiso 1 1 calc GR . . . .

loop_
_atom_site_aniso_label
_atom_site_aniso_U_11
_atom_site_aniso_U_22
_atom_site_aniso_U_33
_atom_site_aniso_U_23
_atom_site_aniso_U_13
_atom_site_aniso_U_12
Fe1 0.0505(5) 0.0287(4) 0.0273(3) 0.0025(3) 0.0084(3) 0.0000(3)
Cl1 0.0618(9) 0.0394(7) 0.0301(6) -0.0013(5) 0.0123(6) -0.0016(6)
Cl2 0.0663(9) 0.0423(8) 0.0417(7) 0.0158(6) -0.0039(6) -0.0054(7)
F2 0.079(2) 0.0354(17) 0.068(2) -0.0066(15) 0.0120(17) 0.0137(16)
F4 0.118(3) 0.072(2) 0.0287(17) -0.0008(15) -0.0038(17) 0.016(2)
N2 0.053(3) 0.028(2) 0.025(2) 0.0040(16) 0.0083(18) 0.001(2)
N1 0.049(2) 0.020(2) 0.0242(19) 0.0006(16) 0.0079(17) 0.0018(19)
F3 0.115(3) 0.053(2) 0.105(3) 0.013(2) 0.039(2) 0.033(2)
N3 0.050(3) 0.033(2) 0.029(2) -0.0008(17) 0.0112(18) -0.003(2)
F1 0.083(3) 0.106(3) 0.074(3) 0.017(2) -0.015(2) 0.027(2)
F7 0.119(3) 0.084(3) 0.083(3) 0.039(2) 0.027(2) -0.005(2)
F5 0.094(3) 0.157(4) 0.036(2) 0.013(2) -0.0066(18) -0.022(2)
F6 0.160(4) 0.059(3) 0.116(3) -0.018(2) 0.042(3) 0.012(2)
C7 0.061(4) 0.029(3) 0.026(2) -0.002(2) 0.010(2) -0.003(3)
C2 0.050(3) 0.032(3) 0.024(2) -0.002(2) 0.015(2) -0.003(3)
F8 0.185(4) 0.060(3) 0.105(3) -0.036(2) 0.008(3) 0.009(3)
C27 0.052(3) 0.024(3) 0.027(2) -0.0013(19) 0.002(2) -0.008(2)
C3 0.054(3) 0.033(3) 0.020(2) 0.0005(19) 0.008(2) -0.005(3)
C29 0.056(3) 0.025(3) 0.026(2) -0.0016(19) 0.010(2) -0.001(2)
C8 0.057(4) 0.035(3) 0.032(3) -0.007(2) 0.018(2) -0.008(3)
C28 0.053(3) 0.027(3) 0.023(2) 0.0029(19) 0.006(2) 0.001(2)
C36 0.055(4) 0.029(3) 0.024(2) -0.0048(19) 0.008(2) -0.004(3)
C10 0.046(3) 0.023(2) 0.026(2) -0.0037(18) 0.008(2) 0.001(2)
C41 0.058(4) 0.032(3) 0.035(3) -0.003(2) 0.013(2) -0.006(3)
C37 0.038(3) 0.035(3) 0.032(3) -0.004(2) 0.007(2) 0.003(2)
C12 0.056(3) 0.029(3) 0.029(3) -0.001(2) 0.011(2) 0.001(2)
C19 0.063(4) 0.021(2) 0.025(2) -0.0046(19) 0.010(2) 0.002(2)
C11 0.055(3) 0.018(2) 0.035(3) 0.004(2) 0.013(2) 0.007(2)
C4 0.056(3) 0.034(3) 0.033(3) 0.006(2) 0.015(2) 0.018(3)
C42 0.048(3) 0.035(3) 0.036(3) 0.010(2) 0.011(2) -0.009(3)
C39 0.082(4) 0.022(3) 0.040(3) 0.003(2) 0.018(3) 0.008(3)
C30 0.068(4) 0.025(3) 0.027(3) -0.005(2) 0.013(2) 0.004(3)
C26 0.057(3) 0.027(3) 0.024(2) 0.0038(19) 0.006(2) -0.005(2)
C38 0.055(4) 0.031(3) 0.045(3) -0.006(2) 0.012(3) -0.006(3)
C20 0.077(4) 0.034(3) 0.037(3) 0.001(2) 0.012(3) 0.002(3)
C25 0.060(3) 0.030(3) 0.029(3) -0.001(2) 0.011(2) 0.004(3)
C5 0.084(4) 0.025(3) 0.036(3) 0.010(2) 0.023(3) 0.006(3)
C49 0.038(3) 0.058(4) 0.043(3) -0.006(3) 0.016(2) 0.001(3)
C63 0.047(3) 0.037(3) 0.037(3) -0.009(2) 0.010(2) -0.003(3)
C6 0.068(4) 0.025(3) 0.036(3) 0.000(2) 0.011(3) -0.001(3)
C24 0.069(4) 0.027(3) 0.039(3) 0.001(2) 0.011(3) 0.004(3)
C69 0.051(3) 0.055(4) 0.031(3) -0.005(2) 0.008(2) -0.003(3)
C1 0.064(4) 0.034(3) 0.040(3) 0.003(2) 0.018(3) 0.007(3)
C51 0.057(4) 0.036(3) 0.031(3) -0.009(2) 0.018(2) -0.001(3)
C15 0.077(5) 0.041(4) 0.061(4) 0.000(3) 0.018(3) 0.002(3)
C14 0.074(4) 0.033(3) 0.041(3) -0.002(2) 0.011(3) 0.004(3)
C50 0.046(3) 0.048(3) 0.035(3) -0.006(2) 0.008(2) 0.003(3)
C76 0.057(4) 0.064(4) 0.031(3) -0.015(2) 0.015(3) -0.011(3)
C23 0.087(5) 0.043(3) 0.032(3) -0.003(2) 0.017(3) -0.003(3)
C56 0.055(3) 0.046(3) 0.034(3) -0.009(2) 0.008(2) -0.003(3)
C68 0.070(4) 0.049(4) 0.048(3) -0.009(3) 0.008(3) 0.009(3)
C47 0.042(3) 0.046(3) 0.031(3) -0.009(2) 0.014(2) -0.004(3)
C9 0.082(4) 0.043(3) 0.041(3) -0.002(2) 0.022(3) -0.018(3)
C70 0.049(3) 0.061(4) 0.033(3) -0.010(3) 0.010(2) -0.003(3)
C22 0.089(5) 0.034(3) 0.032(3) 0.001(2) 0.007(3) 0.000(3)
C31 0.063(4) 0.039(3) 0.044(3) 0.005(2) 0.012(3) 0.014(3)
C13 0.064(4) 0.030(3) 0.029(3) -0.002(2) 0.015(2) -0.001(3)
C18 0.077(4) 0.030(3) 0.045(3) -0.002(2) 0.021(3) 0.001(3)
C57 0.047(3) 0.045(3) 0.039(3) -0.006(2) 0.005(2) -0.006(3)
C46 0.047(3) 0.033(3) 0.035(3) 0.001(2) 0.009(2) -0.007(2)
C16 0.097(5) 0.031(3) 0.047(3) 0.002(2) 0.012(3) 0.024(4)
C40 0.047(3) 0.052(4) 0.040(3) -0.004(2) 0.003(2) 0.004(3)
C35 0.072(4) 0.032(3) 0.035(3) 0.002(2) 0.014(3) 0.009(3)
C33 0.070(4) 0.047(4) 0.048(4) 0.001(3) -0.004(3) 0.019(3)
C21 0.063(4) 0.034(3) 0.046(3) 0.004(2) -0.007(3) 0.007(3)
C75 0.069(4) 0.077(4) 0.041(3) -0.017(3) 0.014(3) -0.003(3)
C48 0.044(3) 0.054(3) 0.041(3) -0.008(3) 0.018(2) 0.002(3)
C32 0.051(4) 0.058(4) 0.054(4) 0.001(3) 0.008(3) 0.003(3)
C58 0.071(4) 0.054(4) 0.078(5) -0.015(3) 0.022(3) 0.002(3)
C34 0.083(5) 0.048(4) 0.029(3) 0.008(2) 0.001(3) 0.018(3)
C81 0.068(4) 0.066(4) 0.046(3) -0.018(3) 0.013(3) -0.008(4)
C77 0.070(4) 0.062(4) 0.050(4) -0.017(3) 0.015(3) -0.010(4)
C67 0.068(4) 0.052(4) 0.049(4) 0.007(3) 0.003(3) 0.006(3)
C17 0.074(4) 0.055(4) 0.058(4) 0.001(3) 0.029(3) 0.013(3)
C80 0.083(5) 0.063(5) 0.067(4) -0.016(3) 0.016(4) 0.001(4)
C66 0.090(5) 0.051(4) 0.052(4) 0.012(3) 0.026(4) 0.000(4)
C60 0.127(7) 0.041(4) 0.064(5) -0.022(3) -0.004(4) 0.002(4)
C53 0.056(4) 0.104(5) 0.056(4) -0.014(4) -0.003(3) 0.003(4)
C71 0.061(4) 0.089(5) 0.030(3) 0.003(3) 0.001(3) -0.015(3)
C64 0.063(4) 0.059(4) 0.040(3) 0.002(3) 0.011(3) 0.001(3)
C79 0.118(6) 0.036(4) 0.074(5) -0.013(3) 0.030(4) 0.006(4)
C74 0.067(4) 0.116(6) 0.032(3) -0.019(4) 0.000(3) -0.010(4)
C65 0.064(4) 0.056(4) 0.063(4) 0.000(3) 0.010(3) -0.017(3)
C72 0.078(4) 0.076(4) 0.041(3) 0.006(3) 0.009(3) -0.023(4)
C78 0.103(6) 0.055(4) 0.080(5) -0.022(4) 0.033(4) -0.016(4)
C62 0.115(5) 0.045(4) 0.070(4) -0.010(3) 0.050(4) -0.003(4)
C73 0.066(4) 0.120(6) 0.034(3) 0.005(4) 0.008(3) -0.009(4)
C59 0.089(5) 0.062(5) 0.080(5) -0.011(4) 0.019(4) -0.005(4)
C52 0.056(4) 0.112(6) 0.048(4) -0.033(4) 0.001(3) 0.009(4)
C43 0.202(9) 0.057(4) 0.078(5) 0.018(4) 0.068(5) -0.012(5)
C44 0.085(6) 0.194(9) 0.114(7) 0.082(6) 0.027(5) -0.040(6)
C61 0.193(9) 0.049(4) 0.065(5) -0.022(4) 0.051(5) 0.015(5)
C45 0.234(10) 0.115(6) 0.030(3) 0.008(4) 0.026(5) -0.105(6)
C54 0.055(5) 0.338(14) 0.056(5) -0.011(6) 0.025(4) -0.051(6)
C55 0.143(8) 0.206(10) 0.130(8) -0.094(7) -0.055(6) 0.134(8)

loop_
_atom_type_symbol
_atom_type_description
_atom_type_scat_dispersion_real
_atom_type_scat_dispersion_imag
_atom_type_scat_source
C C 0.0033 0.0016 'International Tables Vol C Tables 4.2.6.8 and 6.1.1.4'
H H 0.0000 0.0000 'International Tables Vol C Tables 4.2.6.8 and 6.1.1.4'
Cl Cl 0.1484 0.1585 'International Tables Vol C Tables 4.2.6.8 and 6.1.1.4'
F F 0.0171 0.0103 'International Tables Vol C Tables 4.2.6.8 and 6.1.1.4'
Fe Fe 0.3463 0.8444 'International Tables Vol C Tables 4.2.6.8 and 6.1.1.4'
N N 0.0061 0.0033 'International Tables Vol C Tables 4.2.6.8 and 6.1.1.4'

loop_
_geom_angle_atom_site_label_1
_geom_angle_atom_site_label_2
_geom_angle_atom_site_label_3
_geom_angle
_geom_angle_site_symmetry_1
_geom_angle_site_symmetry_3
_geom_angle_publ_flag
Cl2 Fe1 Cl1 118.57(5) . . ?
N2 Fe1 Cl1 92.62(10) . . ?
N2 Fe1 Cl2 148.80(11) . . ?
N2 Fe1 N1 73.40(15) . . ?
N2 Fe1 N3 74.53(16) . . ?
N1 Fe1 Cl1 98.45(9) . . ?
N1 Fe1 Cl2 100.24(10) . . ?
N3 Fe1 Cl1 100.37(10) . . ?
N3 Fe1 Cl2 97.96(11) . . ?
N3 Fe1 N1 143.30(14) . . ?
C7 N2 Fe1 119.4(3) . . ?
C3 N2 Fe1 119.2(3) . . ?
C3 N2 C7 121.2(4) . . ?
C2 N1 Fe1 115.0(3) . . ?
C2 N1 C10 119.2(4) . . ?
C10 N1 Fe1 125.3(3) . . ?
C8 N3 Fe1 115.4(3) . . ?
C8 N3 C46 120.0(4) . . ?
C46 N3 Fe1 124.2(3) . . ?
N2 C7 C8 113.6(4) . . ?
N2 C7 C6 120.4(5) . . ?
C6 C7 C8 126.0(5) . . ?
N1 C2 C3 114.3(4) . . ?
N1 C2 C1 127.1(4) . . ?
C1 C2 C3 118.6(4) . . ?
C28 C27 C26 123.4(4) . . ?
N2 C3 C2 113.9(4) . . ?
N2 C3 C4 120.3(4) . . ?
C4 C3 C2 125.6(5) . . ?
C28 C29 C36 110.8(3) . . ?
C28 C29 C30 112.5(4) . . ?
C36 C29 C30 115.8(4) . . ?
N3 C8 C7 116.1(4) . . ?
N3 C8 C9 125.5(5) . . ?
C7 C8 C9 118.4(4) . . ?
C27 C28 C29 121.3(4) . . ?
C10 C28 C27 118.1(4) . . ?
C10 C28 C29 120.6(4) . . ?
C41 C36 C29 116.9(4) . . ?
C37 C36 C29 124.6(4) . . ?
C37 C36 C41 118.5(4) . . ?
C28 C10 N1 121.6(4) . . ?
C28 C10 C11 121.0(4) . . ?
C11 C10 N1 117.1(4) . . ?
C36 C41 C40 121.4(4) . . ?
C36 C37 C38 120.9(5) . . ?
C11 C12 C19 115.6(4) . . ?
C11 C12 C13 111.6(4) . . ?
C13 C12 C19 111.4(4) . . ?
C20 C19 C12 120.5(4) . . ?
C20 C19 C24 118.4(4) . . ?
C24 C19 C12 120.9(5) . . ?
C10 C11 C12 119.6(4) . . ?
C10 C11 C25 117.6(4) . . ?
C25 C11 C12 122.8(4) . . ?
C3 C4 C5 119.5(5) . . ?
C26 C42 C43 109.4(4) . . ?
C44 C42 C26 111.0(4) . . ?
C44 C42 C43 104.4(5) . . ?
C44 C42 C45 112.3(6) . . ?
C45 C42 C26 113.1(4) . . ?
C45 C42 C43 106.3(5) . . ?
F2 C39 C40 117.8(5) . . ?
C38 C39 F2 119.4(5) . . ?
C38 C39 C40 122.8(5) . . ?
C31 C30 C29 123.7(4) . . ?
C31 C30 C35 118.1(5) . . ?
C35 C30 C29 118.1(5) . . ?
C27 C26 C42 120.9(4) . . ?
C25 C26 C27 116.2(4) . . ?
C25 C26 C42 122.9(4) . . ?
C39 C38 C37 118.8(4) . . ?
C19 C20 C21 121.1(5) . . ?
C26 C25 C11 123.6(4) . . ?
C6 C5 C4 119.0(4) . . ?
C50 C49 C48 117.5(5) . . ?
C50 C49 C52 124.0(5) . . ?
C48 C49 C52 118.5(4) . . ?
C68 C63 C56 118.1(5) . . ?
C64 C63 C56 125.2(5) . . ?
C64 C63 C68 116.6(5) . . ?
C5 C6 C7 119.7(5) . . ?
C23 C24 C19 120.6(5) . . ?
C76 C69 C51 111.7(4) . . ?
C70 C69 C51 112.9(4) . . ?
C70 C69 C76 115.2(4) . . ?
C50 C51 C69 120.6(4) . . ?
C50 C51 C46 118.1(4) . . ?
C46 C51 C69 121.3(4) . . ?
C16 C15 C14 117.8(5) . . ?
C15 C14 C13 122.1(6) . . ?
C49 C50 C51 122.8(5) . . ?
C81 C76 C69 118.5(5) . . ?
C81 C76 C77 119.6(6) . . ?
C77 C76 C69 121.8(5) . . ?
C22 C23 C24 118.1(5) . . ?
C63 C56 C47 112.6(4) . . ?
C57 C56 C63 111.6(4) . . ?
C57 C56 C47 110.8(4) . . ?
C67 C68 C63 121.9(6) . . ?
C46 C47 C56 120.6(4) . . ?
C48 C47 C56 120.0(4) . . ?
C48 C47 C46 119.4(4) . . ?
C75 C70 C69 123.4(5) . . ?
C75 C70 C71 117.8(5) . . ?
C71 C70 C69 118.7(4) . . ?
C23 C22 F4 118.5(5) . . ?
C23 C22 C21 123.2(5) . . ?
C21 C22 F4 118.2(6) . . ?
C30 C31 C32 122.1(5) . . ?
C14 C13 C12 119.7(5) . . ?
C18 C13 C12 122.7(4) . . ?
C18 C13 C14 117.6(5) . . ?
C13 C18 C17 121.4(5) . . ?
C58 C57 C56 119.4(5) . . ?
C58 C57 C62 115.9(5) . . ?
C62 C57 C56 124.8(5) . . ?
C51 C46 N3 117.5(4) . . ?
C47 C46 N3 122.7(4) . . ?
C47 C46 C51 119.7(4) . . ?
C15 C16 F3 119.8(5) . . ?
C15 C16 C17 123.0(5) . . ?
C17 C16 F3 117.2(6) . . ?
C39 C40 C41 117.5(5) . . ?
C34 C35 C30 121.1(5) . . ?
C32 C33 F1 117.2(6) . . ?
C34 C33 F1 119.0(5) . . ?
C34 C33 C32 123.7(5) . . ?
C22 C21 C20 118.3(5) . . ?
C70 C75 C74 121.3(6) . . ?
C47 C48 C49 122.4(5) . . ?
C33 C32 C31 116.8(5) . . ?
C57 C58 C59 123.4(6) . . ?
C33 C34 C35 118.1(5) . . ?
C76 C81 C80 120.1(6) . . ?
C78 C77 C76 120.7(6) . . ?
C66 C67 C68 118.6(5) . . ?
C16 C17 C18 117.9(6) . . ?
C79 C80 C81 118.3(6) . . ?
F7 C66 C65 117.3(6) . . ?
C67 C66 F7 119.6(6) . . ?
C67 C66 C65 123.1(6) . . ?
C59 C60 F8 117.7(7) . . ?
C61 C60 F8 119.3(7) . . ?
C61 C60 C59 122.9(6) . . ?
C72 C71 C70 121.2(5) . . ?
C63 C64 C65 123.1(5) . . ?
F6 C79 C80 118.6(7) . . ?
C78 C79 F6 118.1(7) . . ?
C78 C79 C80 123.3(6) . . ?
C73 C74 C75 118.3(6) . . ?
C66 C65 C64 116.7(5) . . ?
C73 C72 C71 118.7(6) . . ?
C79 C78 C77 118.0(6) . . ?
C57 C62 C61 121.9(6) . . ?
C74 C73 F5 118.6(6) . . ?
C74 C73 C72 122.7(6) . . ?
C72 C73 F5 118.7(7) . . ?
C60 C59 C58 116.9(7) . . ?
C49 C52 C53 112.2(5) . . ?
C49 C52 C54 108.0(5) . . ?
C53 C52 C54 107.9(5) . . ?
C55 C52 C49 111.6(5) . . ?
C55 C52 C53 107.6(6) . . ?
C55 C52 C54 109.3(7) . . ?
C60 C61 C62 118.9(7) . . ?

loop_
_geom_bond_atom_site_label_1
_geom_bond_atom_site_label_2
_geom_bond_distance
_geom_bond_site_symmetry_2
_geom_bond_publ_flag
Fe1 Cl1 2.3158(13) . ?
Fe1 Cl2 2.2374(13) . ?
Fe1 N2 2.069(4) . ?
Fe1 N1 2.214(4) . ?
Fe1 N3 2.205(4) . ?
F2 C39 1.374(5) . ?
F4 C22 1.371(5) . ?
N2 C7 1.345(6) . ?
N2 C3 1.340(6) . ?
N1 C2 1.295(5) . ?
N1 C10 1.444(5) . ?
F3 C16 1.368(6) . ?
N3 C8 1.289(5) . ?
N3 C46 1.445(6) . ?
F1 C33 1.376(6) . ?
F7 C66 1.368(6) . ?
F5 C73 1.365(6) . ?
F6 C79 1.369(6) . ?
C7 C8 1.483(7) . ?
C7 C6 1.383(6) . ?
C2 C3 1.484(6) . ?
C2 C1 1.479(6) . ?
F8 C60 1.371(6) . ?
C27 C28 1.395(6) . ?
C27 C26 1.395(6) . ?
C3 C4 1.382(6) . ?
C29 C28 1.522(6) . ?
C29 C36 1.525(6) . ?
C29 C30 1.534(6) . ?
C8 C9 1.506(6) . ?
C28 C10 1.391(6) . ?
C36 C41 1.384(6) . ?
C36 C37 1.380(6) . ?
C10 C11 1.402(6) . ?
C41 C40 1.391(6) . ?
C37 C38 1.391(6) . ?
C12 C19 1.539(6) . ?
C12 C11 1.511(6) . ?
C12 C13 1.523(6) . ?
C19 C20 1.365(7) . ?
C19 C24 1.398(6) . ?
C11 C25 1.405(6) . ?
C4 C5 1.392(6) . ?
C42 C26 1.532(6) . ?
C42 C43 1.557(7) . ?
C42 C44 1.473(7) . ?
C42 C45 1.485(7) . ?
C39 C38 1.347(6) . ?
C39 C40 1.380(7) . ?
C30 C31 1.382(7) . ?
C30 C35 1.392(6) . ?
C26 C25 1.377(6) . ?
C20 C21 1.387(6) . ?
C5 C6 1.374(7) . ?
C49 C50 1.383(6) . ?
C49 C48 1.389(6) . ?
C49 C52 1.508(7) . ?
C63 C56 1.524(6) . ?
C63 C68 1.393(6) . ?
C63 C64 1.361(6) . ?
C24 C23 1.388(6) . ?
C69 C51 1.528(6) . ?
C69 C76 1.525(7) . ?
C69 C70 1.521(6) . ?
C51 C50 1.394(6) . ?
C51 C46 1.412(6) . ?
C15 C14 1.374(7) . ?
C15 C16 1.356(7) . ?
C14 C13 1.392(6) . ?
C76 C81 1.384(7) . ?
C76 C77 1.387(7) . ?
C23 C22 1.347(7) . ?
C56 C47 1.540(6) . ?
C56 C57 1.511(6) . ?
C68 C67 1.377(7) . ?
C47 C46 1.405(6) . ?
C47 C48 1.378(6) . ?
C70 C75 1.385(7) . ?
C70 C71 1.387(7) . ?
C22 C21 1.357(7) . ?
C31 C32 1.394(6) . ?
C13 C18 1.364(7) . ?
C18 C17 1.399(7) . ?
C57 C58 1.379(7) . ?
C57 C62 1.385(7) . ?
C16 C17 1.359(7) . ?
C35 C34 1.384(6) . ?
C33 C32 1.370(7) . ?
C33 C34 1.366(7) . ?
C75 C74 1.397(7) . ?
C58 C59 1.391(7) . ?
C81 C80 1.389(7) . ?
C77 C78 1.386(8) . ?
C67 C66 1.341(7) . ?
C80 C79 1.373(8) . ?
C66 C65 1.371(7) . ?
C60 C59 1.363(9) . ?
C60 C61 1.337(9) . ?
C53 C52 1.553(7) . ?
C71 C72 1.384(7) . ?
C64 C65 1.394(7) . ?
C79 C78 1.362(8) . ?
C74 C73 1.350(8) . ?
C72 C73 1.362(8) . ?
C62 C61 1.389(7) . ?
C52 C54 1.574(9) . ?
C52 C55 1.481(9) . ?

loop_
_smtbx_masks_void_nr
_smtbx_masks_void_average_x
_smtbx_masks_void_average_y
_smtbx_masks_void_average_z
_smtbx_masks_void_volume
_smtbx_masks_void_count_electrons
_smtbx_masks_void_content
1 0.000 0.000 0.000 424.4 83.5 ?
2 0.020 -0.034 0.378 50.9 3.2 ?
3 -0.020 0.034 0.622 50.9 3.2 ?
4 0.000 0.500 0.500 424.4 83.5 ?
5 -0.020 0.466 0.122 50.9 3.2 ?
6 0.020 0.534 0.878 50.9 3.2 ?
